data_7022630
loop_
_publ_author_name
'Brooks, Andrew C.'
'Martin, Lee'
'Day, Peter'
'Lopes, Elsa B.'
'Almeida, Manuel'
'Kikuchi, Koichi'
'Fujita, Wataru'
'Sasamori, Kota'
'Aktusu, Hiroki'
'Wallis, John D.'

_publ_section_title
;
 Hydrogen bonded anion ribbons, networks and clusters and sulfur-anion
 interactions in novel radical cation salts of BEDT-TTF with sulfamate,
 pentaborate and bromide.
;
_journal_issue 18
_journal_name_full 'Dalton transactions (Cambridge, England : 2003)'
_journal_page_first 6645
_journal_page_last 6654
_journal_paper_doi 10.1039/c3dt32430c
_journal_volume 42
_journal_year 2013
_chemical_formula_moiety '5(C10 H8 S8), 4(Br), (H2 O), (H3 O)'
_chemical_formula_sum 'C50 H45 Br4 O2 S40'
_chemical_formula_weight 2280.11
_chemical_melting_point 482
_chemical_name_systematic
;
Penta-bis(ethylenedithio)tetrathiafulvalene tetrabromide
hydroxonium hydrate
;
_space_group_IT_number 2
_symmetry_cell_setting triclinic
_symmetry_space_group_name_Hall '-P 1'
_symmetry_space_group_name_H-M 'P -1'
_atom_sites_solution_hydrogens geom
_atom_sites_solution_primary direct
_atom_sites_solution_secondary difmap
_audit_creation_method SHELXL-97
_cell_angle_alpha 75.8770(10)
_cell_angle_beta 89.9950(10)
_cell_angle_gamma 72.0850(10)
_cell_formula_units_Z 2
_cell_length_a 11.1312(2)
_cell_length_b 18.0651(4)
_cell_length_c 20.7862(4)
_cell_measurement_reflns_used 102788
_cell_measurement_temperature 120(2)
_cell_measurement_theta_max 27.48
_cell_measurement_theta_min 2.91
_cell_volume 3844.19(14)
_computing_cell_refinement 'DENZO (Otwinowski & Minor, 1997) & COLLECT (Hooft, R.W.W., 1998)'
_computing_data_collection 'COLLECT (Hooft, R.W.W., 1998)'
_computing_data_reduction 'DENZO (Otwinowski & Minor, 1997) & COLLECT (Hooft, R.W.W., 1998)'
_computing_molecular_graphics Mercury
_computing_structure_refinement 'SHELXL-97 (Sheldrick, 1997)'
_computing_structure_solution 'SHELXS-97 (Sheldrick, 1990)'
_diffrn_ambient_temperature 120(2)
_diffrn_detector_area_resol_mean '4096x4096pixels / 62x62mm'
_diffrn_measured_fraction_theta_full 0.986
_diffrn_measured_fraction_theta_max 0.986
_diffrn_measurement_device_type 'Bruker-Nonius APEX II CCD camera on \k-goniostat'
_diffrn_measurement_method '\f & \w scans'
_diffrn_radiation_monochromator '10cm confocal mirrors'
_diffrn_radiation_source 'Bruker-Nonius FR591 rotating anode'
_diffrn_radiation_type MoK\a
_diffrn_radiation_wavelength 0.71073
_diffrn_reflns_av_R_equivalents 0.0396
_diffrn_reflns_av_sigmaI/netI 0.0416
_diffrn_reflns_limit_h_max 14
_diffrn_reflns_limit_h_min -14
_diffrn_reflns_limit_k_max 23
_diffrn_reflns_limit_k_min -23
_diffrn_reflns_limit_l_max 26
_diffrn_reflns_limit_l_min -26
_diffrn_reflns_number 62725
_diffrn_reflns_theta_full 27.60
_diffrn_reflns_theta_max 27.48
_diffrn_reflns_theta_min 2.91
_exptl_absorpt_coefficient_mu 3.223
_exptl_absorpt_correction_T_max 0.7826
_exptl_absorpt_correction_T_min 0.6794
_exptl_absorpt_correction_type multi-scan
_exptl_absorpt_process_details 'SADABS 2007/2 (Sheldrick, G.M., 2007)'
_exptl_crystal_colour 'dark brown'
_exptl_crystal_density_diffrn 1.970
_exptl_crystal_density_method 'not measured'
_exptl_crystal_description 'cut slab'
_exptl_crystal_F_000 2282
_exptl_crystal_size_max 0.13
_exptl_crystal_size_mid 0.10
_exptl_crystal_size_min 0.08
_refine_diff_density_max 0.564
_refine_diff_density_min -0.649
_refine_diff_density_rms 0.112
_refine_ls_extinction_method none
_refine_ls_goodness_of_fit_ref 1.345
_refine_ls_hydrogen_treatment mixed
_refine_ls_matrix_type full
_refine_ls_number_parameters 911
_refine_ls_number_reflns 17616
_refine_ls_number_restraints 24
_refine_ls_restrained_S_all 1.344
_refine_ls_R_factor_all 0.0615
_refine_ls_R_factor_gt 0.0495
_refine_ls_shift/su_max 0.001
_refine_ls_shift/su_mean 0.000
_refine_ls_structure_factor_coef Fsqd
_refine_ls_weighting_details 'calc w=1/[\s^2^(Fo^2^)+(0.0000P)^2^+16.7542P] where P=(Fo^2^+2Fc^2^)/3'
_refine_ls_weighting_scheme calc
_refine_ls_wR_factor_gt 0.1123
_refine_ls_wR_factor_ref 0.1172
_reflns_number_gt 15225
_reflns_number_total 17619
_reflns_threshold_expression >2sigma(I)
_cod_data_source_file c3dt32430c.txt
_cod_data_source_block etbrbig
_cod_original_cell_volume 3844.19(13)
_cod_database_code 7022630

loop_
_symmetry_equiv_pos_as_xyz
'x, y, z'
'-x, -y, -z'

loop_
_atom_site_label
_atom_site_type_symbol
_atom_site_fract_x
_atom_site_fract_y
_atom_site_fract_z
_atom_site_U_iso_or_equiv
_atom_site_adp_type
_atom_site_occupancy
_atom_site_symmetry_multiplicity
_atom_site_calc_flag
_atom_site_refinement_flags
_atom_site_disorder_assembly
_atom_site_disorder_group
S1 S 0.47250(11) -0.18873(7) 0.07103(6) 0.0175(2) Uani 1 1 d . . .
S2 S 0.76344(11) -0.20411(7) 0.15037(6) 0.0177(2) Uani 1 1 d . . .
S3 S 0.40135(11) -0.01929(7) 0.07462(6) 0.0174(2) Uani 1 1 d . . .
S4 S 0.64331(11) -0.03129(7) 0.13916(6) 0.0170(2) Uani 1 1 d . . .
S5 S 0.29714(10) 0.16871(6) 0.06398(6) 0.0154(2) Uani 1 1 d . . .
S6 S 0.53885(10) 0.16340(6) 0.12354(6) 0.0157(2) Uani 1 1 d . . .
S7 S 0.18215(11) 0.34465(7) 0.03406(6) 0.0181(2) Uani 1 1 d . . .
S8 S 0.47568(10) 0.33923(6) 0.10147(6) 0.0161(2) Uani 1 1 d . . .
C1 C 0.5875(4) -0.2777(3) 0.1232(2) 0.0167(9) Uani 1 1 d . . .
H1A H 0.5686 -0.2817 0.1702 0.020 Uiso 1 1 calc R . .
H1B H 0.5786 -0.3258 0.1115 0.020 Uiso 1 1 calc R . .
C2 C 0.7236(4) -0.2779(3) 0.1165(2) 0.0180(9) Uani 1 1 d . . .
H2A H 0.7393 -0.2678 0.0687 0.022 Uiso 1 1 calc R . .
H2B H 0.7810 -0.3321 0.1393 0.022 Uiso 1 1 calc R . .
C3 C 0.5185(4) -0.1135(3) 0.0933(2) 0.0163(9) Uani 1 1 d . . .
C4 C 0.6300(4) -0.1194(3) 0.1229(2) 0.0143(9) Uani 1 1 d . . .
C5 C 0.4939(4) 0.0299(3) 0.1030(2) 0.0153(9) Uani 1 1 d . . .
C6 C 0.4486(4) 0.1109(3) 0.0980(2) 0.0162(9) Uani 1 1 d . . .
C7 C 0.3130(4) 0.2606(3) 0.0672(2) 0.0141(9) Uani 1 1 d . . .
C8 C 0.4262(4) 0.2585(3) 0.0938(2) 0.0131(8) Uani 1 1 d . . .
C9 C 0.2577(4) 0.4216(3) 0.0142(2) 0.0191(10) Uani 1 1 d . . .
H9A H 0.3151 0.4116 -0.0213 0.023 Uiso 1 1 calc R . .
H9B H 0.1922 0.4746 -0.0032 0.023 Uiso 1 1 calc R . .
C10 C 0.3323(4) 0.4243(3) 0.0736(3) 0.0194(10) Uani 1 1 d . . .
H10A H 0.2772 0.4270 0.1109 0.023 Uiso 1 1 calc R . .
H10B H 0.3557 0.4743 0.0624 0.023 Uiso 1 1 calc R . .
S11 S 0.02661(11) 0.65548(7) 0.46617(6) 0.0181(2) Uani 1 1 d . . .
S12 S 0.31484(10) 0.66080(7) 0.39859(6) 0.0164(2) Uani 1 1 d . . .
S13 S -0.03410(10) 0.83137(6) 0.43620(6) 0.0156(2) Uani 1 1 d . . .
S14 S 0.20194(10) 0.83664(6) 0.37650(6) 0.0157(2) Uani 1 1 d . . .
S15 S -0.11796(11) 1.01943(7) 0.42540(6) 0.0170(2) Uani 1 1 d . . .
S16 S 0.11156(11) 1.03133(7) 0.36057(6) 0.0172(2) Uani 1 1 d . . .
S17 S -0.21658(11) 1.18886(7) 0.42870(6) 0.0178(2) Uani 1 1 d . . .
S18 S 0.05899(11) 1.20412(7) 0.34912(6) 0.0179(2) Uani 1 1 d . . .
C11 C 0.1793(4) 0.5784(3) 0.4858(2) 0.0195(10) Uani 1 1 d . . .
H11A H 0.2270 0.5885 0.5212 0.023 Uiso 1 1 calc R . .
H11B H 0.1670 0.5254 0.5032 0.023 Uiso 1 1 calc R . .
C12 C 0.2561(4) 0.5762(3) 0.4260(3) 0.0197(10) Uani 1 1 d . . .
H12B H 0.2030 0.5741 0.3887 0.024 Uiso 1 1 calc R . .
H12A H 0.3292 0.5260 0.4368 0.024 Uiso 1 1 calc R . .
C13 C 0.0735(4) 0.7393(2) 0.4326(2) 0.0128(8) Uani 1 1 d . . .
C14 C 0.1847(4) 0.7416(3) 0.4060(2) 0.0132(8) Uani 1 1 d . . .
C15 C 0.0591(4) 0.8891(3) 0.4016(2) 0.0153(9) Uani 1 1 d . . .
C16 C 0.0225(4) 0.9702(3) 0.3965(2) 0.0153(9) Uani 1 1 d . . .
C17 C -0.0955(4) 1.1135(3) 0.4065(2) 0.0150(9) Uani 1 1 d . . .
C18 C 0.0102(4) 1.1197(3) 0.3769(2) 0.0140(9) Uani 1 1 d . . .
C19 C -0.1901(4) 1.2775(3) 0.3768(2) 0.0166(9) Uani 1 1 d . . .
H19B H -0.2130 1.2816 0.3297 0.020 Uiso 1 1 calc R . .
H19A H -0.2471 1.3257 0.3884 0.020 Uiso 1 1 calc R . .
C20 C -0.0545(4) 1.2781(3) 0.3833(2) 0.0176(9) Uani 1 1 d . . .
H20B H -0.0285 1.2679 0.4311 0.021 Uiso 1 1 calc R . .
H20A H -0.0515 1.3323 0.3605 0.021 Uiso 1 1 calc R . .
S21 S 1.47640(11) -0.22094(7) 0.27832(6) 0.0179(2) Uani 1 1 d . . .
S22 S 1.77721(10) -0.23635(7) 0.34568(6) 0.0166(2) Uani 1 1 d . . .
S23 S 1.41322(11) -0.04978(7) 0.27728(6) 0.0177(2) Uani 1 1 d . . .
S24 S 1.66057(11) -0.06478(7) 0.33825(6) 0.0186(2) Uani 1 1 d . . .
S25 S 1.32389(10) 0.14165(7) 0.25964(6) 0.0161(2) Uani 1 1 d . . .
S26 S 1.56400(11) 0.12665(7) 0.32848(6) 0.0167(2) Uani 1 1 d . . .
S27 S 1.22082(11) 0.31810(7) 0.23160(6) 0.0189(2) Uani 1 1 d . . .
S28 S 1.50622(11) 0.29973(7) 0.31833(6) 0.0176(2) Uani 1 1 d . . .
C21 C 1.5922(4) -0.3080(3) 0.3318(2) 0.0171(9) Uani 1 1 d . . .
H21A H 1.5788 -0.3072 0.3787 0.020 Uiso 1 1 calc R . .
H21B H 1.5783 -0.3572 0.3251 0.020 Uiso 1 1 calc R . .
C22 C 1.7287(4) -0.3123(3) 0.3196(2) 0.0172(9) Uani 1 1 d . . .
H22B H 1.7394 -0.3063 0.2715 0.021 Uiso 1 1 calc R . .
H22A H 1.7852 -0.3662 0.3438 0.021 Uiso 1 1 calc R . .
C23 C 1.5275(4) -0.1457(3) 0.2957(2) 0.0153(9) Uani 1 1 d . . .
C24 C 1.6420(4) -0.1517(2) 0.3222(2) 0.0140(9) Uani 1 1 d . . .
C25 C 1.5110(4) -0.0017(3) 0.3029(2) 0.0149(9) Uani 1 1 d . . .
C26 C 1.4716(4) 0.0790(3) 0.2974(2) 0.0150(9) Uani 1 1 d . . .
C27 C 1.3458(4) 0.2309(3) 0.2680(2) 0.0153(9) Uani 1 1 d . . .
C28 C 1.4562(4) 0.2242(2) 0.2998(2) 0.0142(9) Uani 1 1 d . . .
C29 C 1.2596(4) 0.3919(3) 0.2659(2) 0.0197(10) Uani 1 1 d . . .
H29B H 1.2056 0.4463 0.2413 0.024 Uiso 1 1 calc R . .
H29A H 1.2385 0.3837 0.3129 0.024 Uiso 1 1 calc R . .
C30 C 1.3964(5) 0.3890(3) 0.2634(2) 0.0191(10) Uani 1 1 d . . .
H30A H 1.4051 0.4370 0.2754 0.023 Uiso 1 1 calc R . .
H30B H 1.4201 0.3918 0.2172 0.023 Uiso 1 1 calc R . .
S31 S 1.03877(11) 0.68248(7) 0.26862(6) 0.0186(2) Uani 1 1 d . . .
S32 S 1.30583(11) 0.70063(7) 0.18199(6) 0.0180(2) Uani 1 1 d . . .
S33 S 0.96487(10) 0.85908(7) 0.24008(6) 0.0160(2) Uani 1 1 d . . .
S34 S 1.19044(11) 0.87383(7) 0.17116(6) 0.0164(2) Uani 1 1 d . . .
S35 S 0.86298(11) 1.05039(7) 0.22234(6) 0.0177(2) Uani 1 1 d . . .
S36 S 1.09537(11) 1.06544(7) 0.16116(6) 0.0187(2) Uani 1 1 d . . .
S37 S 0.75588(11) 1.22133(7) 0.22188(6) 0.0178(2) Uani 1 1 d . . .
S38 S 1.04092(10) 1.23676(7) 0.15446(6) 0.0161(2) Uani 1 1 d . . .
C31 C 1.1501(5) 0.6090(3) 0.2345(3) 0.0204(10) Uani 1 1 d . . .
H31A H 1.1500 0.5547 0.2592 0.024 Uiso 1 1 calc R . .
H31B H 1.1207 0.6172 0.1876 0.024 Uiso 1 1 calc R . .
C32 C 1.2852(4) 0.6112(3) 0.2369(2) 0.0175(9) Uani 1 1 d . . .
H32B H 1.3412 0.5632 0.2247 0.021 Uiso 1 1 calc R . .
H32A H 1.3122 0.6081 0.2831 0.021 Uiso 1 1 calc R . .
C33 C 1.0771(4) 0.7693(3) 0.2319(2) 0.0163(9) Uani 1 1 d . . .
C34 C 1.1803(4) 0.7760(2) 0.2004(2) 0.0135(8) Uani 1 1 d . . .
C35 C 1.0508(4) 0.9216(3) 0.2024(2) 0.0148(9) Uani 1 1 d . . .
C36 C 1.0090(4) 1.0023(3) 0.1969(2) 0.0145(9) Uani 1 1 d . . .
C37 C 0.8826(4) 1.1458(3) 0.2044(2) 0.0137(8) Uani 1 1 d . . .
C38 C 0.9903(4) 1.1521(3) 0.1777(2) 0.0141(9) Uani 1 1 d . . .
C39 C 0.7847(4) 1.3085(3) 0.1684(2) 0.0178(9) Uani 1 1 d . . .
H39B H 0.7717 1.3078 0.1214 0.021 Uiso 1 1 calc R . .
H39A H 0.7215 1.3576 0.1752 0.021 Uiso 1 1 calc R . .
C40 C 0.9166(4) 1.3133(3) 0.1801(2) 0.0164(9) Uani 1 1 d . . .
H40A H 0.9334 1.3079 0.2281 0.020 Uiso 1 1 calc R . .
H40B H 0.9191 1.3671 0.1554 0.020 Uiso 1 1 calc R . .
S41 S 0.01362(11) 0.71888(7) 0.06007(6) 0.0167(2) Uani 1 1 d . . .
S42 S 0.29086(11) 0.74121(7) -0.01240(6) 0.0173(2) Uani 1 1 d . . .
S43 S -0.06355(10) 0.89587(6) 0.03774(6) 0.0169(2) Uani 1 1 d . . .
S44 S 0.16676(11) 0.91297(7) -0.02437(6) 0.0178(2) Uani 1 1 d . . .
C41 C 0.1161(4) 0.6568(3) 0.0130(2) 0.0165(9) Uani 1 1 d . . .
H41A H 0.1071 0.6024 0.0259 0.020 Uiso 1 1 calc R . .
H41B H 0.0880 0.6799 -0.0349 0.020 Uiso 1 1 calc R . .
C42 C 0.2547(4) 0.6492(3) 0.0233(2) 0.0170(9) Uani 1 1 d . . .
H42B H 0.3061 0.6065 0.0033 0.020 Uiso 1 1 calc R . .
H42A H 0.2799 0.6322 0.0717 0.020 Uiso 1 1 calc R . .
C43 C 0.0521(4) 0.8069(3) 0.0315(2) 0.0145(9) Uani 1 1 d . . .
C44 C 0.1586(4) 0.8146(3) 0.0035(2) 0.0151(9) Uani 1 1 d . . .
C45 C 0.0217(4) 0.9594(3) 0.0029(2) 0.0150(9) Uani 1 1 d . . .
S51 S 1.23266(10) 0.28122(7) 0.43951(6) 0.0168(2) Uani 1 1 d . . .
S52 S 1.53193(10) 0.25868(7) 0.51246(6) 0.0176(2) Uani 1 1 d . . .
S53 S 1.33214(10) 0.10422(7) 0.46219(6) 0.0171(2) Uani 1 1 d . . .
S54 S 1.57980(11) 0.08685(7) 0.52469(6) 0.0178(2) Uani 1 1 d . . .
C51 C 1.2728(4) 0.3433(3) 0.4872(2) 0.0144(9) Uani 1 1 d . . .
H51A H 1.2095 0.3978 0.4744 0.017 Uiso 1 1 calc R . .
H51B H 1.2677 0.3200 0.5351 0.017 Uiso 1 1 calc R . .
C52 C 1.4039(4) 0.3508(3) 0.4770(2) 0.0171(9) Uani 1 1 d . . .
H52B H 1.4128 0.3934 0.4971 0.021 Uiso 1 1 calc R . .
H52A H 1.4121 0.3681 0.4287 0.021 Uiso 1 1 calc R . .
C53 C 1.3594(4) 0.1932(3) 0.4686(2) 0.0154(9) Uani 1 1 d . . .
C54 C 1.4737(4) 0.1853(3) 0.4966(2) 0.0152(9) Uani 1 1 d . . .
C55 C 1.4815(4) 0.0408(3) 0.4973(2) 0.0151(9) Uani 1 1 d . . .
Br1 Br 0.54214(5) 0.51876(3) 0.12395(3) 0.02222(11) Uani 1 1 d D . .
Br2 Br 1.00395(5) 0.50848(3) 0.12306(2) 0.02207(11) Uani 1 1 d D . .
Br3 Br 0.56091(4) 0.48136(3) 0.37623(3) 0.02216(11) Uani 1 1 d D . .
Br4 Br 1.01180(5) 0.49189(3) 0.37723(2) 0.02220(11) Uani 1 1 d D . .
O1 O 0.8516(7) 0.5399(4) 0.2419(4) 0.0248(15) Uani 0.50 1 d PD A 1
O2 O 0.8917(7) 0.4610(5) 0.2583(4) 0.0264(16) Uani 0.50 1 d PD B 2
O3 O 0.7147(7) 0.4562(5) 0.2555(4) 0.0282(16) Uani 0.50 1 d PD C 1
O4 O 0.6706(7) 0.5448(5) 0.2448(3) 0.0265(16) Uani 0.50 1 d PD D 2
H11 H 0.903(7) 0.539(5) 0.212(3) 0.032 Uiso 0.50 1 d PD E 1
H12 H 0.899(7) 0.527(7) 0.278(2) 0.032 Uiso 0.50 1 d PD F 1
H21 H 0.928(8) 0.475(7) 0.223(2) 0.032 Uiso 0.50 1 d PD G 2
H22 H 0.942(5) 0.458(4) 0.290(3) 0.032 Uiso 0.50 1 d PD H 2
H31 H 0.662(7) 0.480(5) 0.221(2) 0.032 Uiso 0.50 1 d PD I 1
H32 H 0.669(7) 0.455(5) 0.288(3) 0.032 Uiso 0.50 1 d PD J 1
H41 H 0.633(9) 0.542(6) 0.210(2) 0.032 Uiso 0.50 1 d PD K 2
H42 H 0.634(9) 0.524(7) 0.277(2) 0.032 Uiso 0.50 1 d PD L 2
H51 H 0.7796(8) 0.5004(7) 0.248(3) 0.032 Uiso 1 1 d D M 2

loop_
_atom_site_aniso_label
_atom_site_aniso_U_11
_atom_site_aniso_U_22
_atom_site_aniso_U_33
_atom_site_aniso_U_23
_atom_site_aniso_U_13
_atom_site_aniso_U_12
S1 0.0167(5) 0.0130(5) 0.0251(6) -0.0067(5) -0.0014(4) -0.0063(4)
S2 0.0155(5) 0.0122(5) 0.0240(6) -0.0033(4) -0.0026(4) -0.0033(4)
S3 0.0138(5) 0.0117(5) 0.0269(6) -0.0060(4) -0.0023(4) -0.0034(4)
S4 0.0160(5) 0.0127(5) 0.0232(6) -0.0058(4) -0.0018(4) -0.0049(4)
S5 0.0128(5) 0.0114(5) 0.0227(6) -0.0047(4) 0.0005(4) -0.0044(4)
S6 0.0133(5) 0.0114(5) 0.0220(6) -0.0039(4) -0.0005(4) -0.0035(4)
S7 0.0135(5) 0.0117(5) 0.0286(6) -0.0050(5) -0.0029(5) -0.0033(4)
S8 0.0126(5) 0.0117(5) 0.0256(6) -0.0069(4) 0.0001(4) -0.0044(4)
C1 0.017(2) 0.014(2) 0.021(2) -0.0033(18) 0.0032(18) -0.0076(17)
C2 0.017(2) 0.016(2) 0.020(2) -0.0041(18) 0.0028(18) -0.0045(18)
C3 0.019(2) 0.009(2) 0.018(2) -0.0014(17) -0.0011(18) -0.0029(17)
C4 0.014(2) 0.0092(19) 0.019(2) -0.0017(17) 0.0001(17) -0.0026(16)
C5 0.014(2) 0.013(2) 0.019(2) -0.0043(17) 0.0006(17) -0.0033(17)
C6 0.017(2) 0.015(2) 0.018(2) -0.0066(18) 0.0041(18) -0.0060(17)
C7 0.016(2) 0.0097(19) 0.017(2) -0.0054(17) 0.0049(17) -0.0028(16)
C8 0.013(2) 0.014(2) 0.012(2) -0.0029(16) 0.0032(16) -0.0048(16)
C9 0.019(2) 0.015(2) 0.022(2) 0.0009(18) -0.0022(19) -0.0067(18)
C10 0.019(2) 0.011(2) 0.029(3) -0.0068(19) -0.0020(19) -0.0039(17)
S11 0.0139(5) 0.0111(5) 0.0297(6) -0.0051(5) 0.0068(5) -0.0047(4)
S12 0.0114(5) 0.0123(5) 0.0262(6) -0.0068(4) 0.0052(4) -0.0034(4)
S13 0.0124(5) 0.0121(5) 0.0221(6) -0.0047(4) 0.0033(4) -0.0033(4)
S14 0.0136(5) 0.0116(5) 0.0219(6) -0.0037(4) 0.0041(4) -0.0042(4)
S15 0.0148(5) 0.0114(5) 0.0257(6) -0.0057(4) 0.0065(4) -0.0045(4)
S16 0.0155(5) 0.0126(5) 0.0238(6) -0.0059(4) 0.0065(4) -0.0041(4)
S17 0.0149(5) 0.0125(5) 0.0256(6) -0.0066(5) 0.0061(5) -0.0022(4)
S18 0.0157(5) 0.0129(5) 0.0252(6) -0.0039(4) 0.0062(5) -0.0054(4)
C11 0.019(2) 0.015(2) 0.021(2) 0.0002(18) 0.0028(19) -0.0037(18)
C12 0.017(2) 0.013(2) 0.030(3) -0.0062(19) 0.0071(19) -0.0054(18)
C13 0.014(2) 0.0080(19) 0.016(2) -0.0029(16) -0.0001(17) -0.0041(16)
C14 0.014(2) 0.012(2) 0.015(2) -0.0052(17) 0.0011(17) -0.0047(16)
C15 0.015(2) 0.014(2) 0.016(2) -0.0040(17) 0.0005(17) -0.0046(17)
C16 0.013(2) 0.013(2) 0.019(2) -0.0032(17) 0.0021(17) -0.0042(17)
C17 0.015(2) 0.012(2) 0.018(2) -0.0027(17) 0.0010(17) -0.0045(17)
C18 0.015(2) 0.0093(19) 0.016(2) -0.0023(17) 0.0003(17) -0.0030(16)
C19 0.014(2) 0.012(2) 0.020(2) -0.0025(18) -0.0004(18) -0.0002(16)
C20 0.017(2) 0.016(2) 0.021(2) -0.0067(18) -0.0013(18) -0.0050(18)
S21 0.0171(6) 0.0143(5) 0.0243(6) -0.0069(5) -0.0013(5) -0.0061(4)
S22 0.0135(5) 0.0120(5) 0.0229(6) -0.0035(4) -0.0009(4) -0.0028(4)
S23 0.0129(5) 0.0130(5) 0.0264(6) -0.0065(5) -0.0016(4) -0.0017(4)
S24 0.0140(5) 0.0133(5) 0.0293(6) -0.0084(5) -0.0020(5) -0.0033(4)
S25 0.0135(5) 0.0127(5) 0.0219(6) -0.0053(4) -0.0005(4) -0.0031(4)
S26 0.0144(5) 0.0123(5) 0.0228(6) -0.0043(4) -0.0015(4) -0.0037(4)
S27 0.0141(5) 0.0117(5) 0.0285(6) -0.0024(5) -0.0047(5) -0.0026(4)
S28 0.0138(5) 0.0128(5) 0.0264(6) -0.0059(5) -0.0016(4) -0.0040(4)
C21 0.017(2) 0.013(2) 0.021(2) -0.0036(18) 0.0043(18) -0.0052(17)
C22 0.013(2) 0.016(2) 0.022(2) -0.0055(18) 0.0029(18) -0.0030(17)
C23 0.016(2) 0.012(2) 0.018(2) -0.0043(17) 0.0006(17) -0.0039(17)
C24 0.017(2) 0.0079(19) 0.019(2) -0.0056(17) 0.0042(17) -0.0043(16)
C25 0.013(2) 0.013(2) 0.019(2) -0.0051(17) 0.0003(17) -0.0042(16)
C26 0.016(2) 0.011(2) 0.017(2) -0.0028(17) 0.0010(17) -0.0021(16)
C27 0.016(2) 0.014(2) 0.015(2) -0.0018(17) 0.0012(17) -0.0064(17)
C28 0.015(2) 0.0082(19) 0.018(2) -0.0041(17) 0.0046(17) -0.0017(16)
C29 0.020(2) 0.015(2) 0.022(2) -0.0067(19) -0.0015(19) -0.0005(18)
C30 0.026(3) 0.014(2) 0.018(2) -0.0023(18) -0.0012(19) -0.0093(19)
S31 0.0154(5) 0.0118(5) 0.0273(6) -0.0022(5) 0.0059(5) -0.0048(4)
S32 0.0147(5) 0.0128(5) 0.0267(6) -0.0052(5) 0.0058(5) -0.0044(4)
S33 0.0152(5) 0.0123(5) 0.0220(6) -0.0056(4) 0.0042(4) -0.0057(4)
S34 0.0153(5) 0.0120(5) 0.0224(6) -0.0049(4) 0.0052(4) -0.0046(4)
S35 0.0167(5) 0.0134(5) 0.0252(6) -0.0061(4) 0.0062(5) -0.0071(4)
S36 0.0154(5) 0.0124(5) 0.0299(6) -0.0080(5) 0.0077(5) -0.0050(4)
S37 0.0155(5) 0.0143(5) 0.0235(6) -0.0059(5) 0.0059(4) -0.0035(4)
S38 0.0145(5) 0.0122(5) 0.0221(6) -0.0036(4) 0.0033(4) -0.0053(4)
C31 0.026(3) 0.016(2) 0.023(3) -0.0068(19) 0.005(2) -0.0099(19)
C32 0.018(2) 0.013(2) 0.019(2) -0.0039(18) 0.0048(18) 0.0001(17)
C33 0.016(2) 0.014(2) 0.019(2) -0.0019(18) -0.0003(18) -0.0063(17)
C34 0.013(2) 0.0083(19) 0.018(2) -0.0024(17) -0.0026(17) -0.0030(16)
C35 0.014(2) 0.016(2) 0.015(2) -0.0050(17) 0.0033(17) -0.0053(17)
C36 0.018(2) 0.010(2) 0.016(2) -0.0057(17) 0.0036(17) -0.0038(17)
C37 0.014(2) 0.012(2) 0.015(2) -0.0033(17) 0.0011(17) -0.0040(16)
C38 0.018(2) 0.0091(19) 0.015(2) -0.0031(16) 0.0023(17) -0.0049(16)
C39 0.017(2) 0.010(2) 0.022(2) -0.0006(18) -0.0020(18) -0.0003(17)
C40 0.013(2) 0.013(2) 0.025(2) -0.0082(18) 0.0008(18) -0.0052(17)
S41 0.0173(5) 0.0130(5) 0.0227(6) -0.0060(4) 0.0080(4) -0.0079(4)
S42 0.0137(5) 0.0140(5) 0.0280(6) -0.0097(5) 0.0070(4) -0.0062(4)
S43 0.0131(5) 0.0113(5) 0.0255(6) -0.0035(4) 0.0051(4) -0.0037(4)
S44 0.0151(5) 0.0123(5) 0.0255(6) -0.0031(4) 0.0059(4) -0.0050(4)
C41 0.015(2) 0.017(2) 0.021(2) -0.0081(18) 0.0056(18) -0.0078(18)
C42 0.016(2) 0.015(2) 0.021(2) -0.0049(18) 0.0032(18) -0.0050(17)
C43 0.013(2) 0.013(2) 0.019(2) -0.0074(17) 0.0029(17) -0.0045(16)
C44 0.016(2) 0.014(2) 0.018(2) -0.0046(17) 0.0025(17) -0.0072(17)
C45 0.012(2) 0.014(2) 0.019(2) -0.0038(18) 0.0017(17) -0.0048(17)
S51 0.0132(5) 0.0131(5) 0.0228(6) -0.0065(4) -0.0033(4) -0.0007(4)
S52 0.0121(5) 0.0147(5) 0.0275(6) -0.0098(5) -0.0004(4) -0.0033(4)
S53 0.0127(5) 0.0113(5) 0.0263(6) -0.0037(4) -0.0025(4) -0.0032(4)
S54 0.0140(5) 0.0119(5) 0.0262(6) -0.0031(4) -0.0035(4) -0.0034(4)
C51 0.013(2) 0.012(2) 0.017(2) -0.0054(17) 0.0010(17) -0.0022(16)
C52 0.019(2) 0.016(2) 0.016(2) -0.0027(18) -0.0010(18) -0.0062(18)
C53 0.015(2) 0.014(2) 0.018(2) -0.0061(18) 0.0042(17) -0.0055(17)
C54 0.014(2) 0.015(2) 0.018(2) -0.0057(18) 0.0033(17) -0.0049(17)
C55 0.015(2) 0.014(2) 0.016(2) -0.0011(17) 0.0017(17) -0.0068(17)
Br1 0.0187(2) 0.0203(2) 0.0273(3) -0.00271(19) -0.00265(19) -0.00838(18)
Br2 0.0201(2) 0.0215(2) 0.0223(2) -0.00007(19) 0.00229(19) -0.00762(19)
Br3 0.0164(2) 0.0202(2) 0.0273(3) -0.00252(19) 0.00503(19) -0.00499(18)
Br4 0.0192(2) 0.0217(2) 0.0227(2) -0.00008(19) -0.00161(19) -0.00661(19)
O1 0.025(4) 0.030(4) 0.018(4) -0.005(3) 0.000(3) -0.006(3)
O2 0.029(4) 0.031(4) 0.023(4) -0.005(3) 0.001(3) -0.015(3)
O3 0.026(4) 0.033(4) 0.021(4) -0.004(3) 0.002(3) -0.005(3)
O4 0.029(4) 0.033(4) 0.018(4) -0.008(3) 0.002(3) -0.011(3)

loop_
_atom_type_symbol
_atom_type_description
_atom_type_scat_dispersion_real
_atom_type_scat_dispersion_imag
_atom_type_scat_source
C C 0.0033 0.0016 'International Tables Vol C Tables 4.2.6.8 and 6.1.1.4'
H H 0.0000 0.0000 'International Tables Vol C Tables 4.2.6.8 and 6.1.1.4'
S S 0.1246 0.1234 'International Tables Vol C Tables 4.2.6.8 and 6.1.1.4'
Br Br -0.2901 2.4595 'International Tables Vol C Tables 4.2.6.8 and 6.1.1.4'
O O 0.0106 0.0060 'International Tables Vol C Tables 4.2.6.8 and 6.1.1.4'

loop_
_geom_angle_atom_site_label_1
_geom_angle_atom_site_label_2
_geom_angle_atom_site_label_3
_geom_angle
_geom_angle_site_symmetry_1
C3 S1 C1 100.3(2) .
C4 S2 C2 102.0(2) .
C5 S3 C3 95.3(2) .
C5 S4 C4 95.5(2) .
C6 S5 C7 96.0(2) .
C6 S6 C8 95.4(2) .
C7 S7 C9 100.2(2) .
C8 S8 C10 102.1(2) .
C2 C1 S1 113.5(3) .
C1 C2 S2 114.4(3) .
C4 C3 S1 128.6(3) .
C4 C3 S3 117.3(3) .
S1 C3 S3 114.2(3) .
C3 C4 S2 129.0(3) .
C3 C4 S4 116.5(3) .
S2 C4 S4 114.5(2) .
C6 C5 S3 121.2(4) .
C6 C5 S4 123.5(4) .
S3 C5 S4 115.2(2) .
C5 C6 S5 121.8(4) .
C5 C6 S6 123.0(4) .
S5 C6 S6 115.1(3) .
C8 C7 S5 116.6(3) .
C8 C7 S7 127.9(3) .
S5 C7 S7 115.4(3) .
C7 C8 S8 128.4(3) .
C7 C8 S6 116.6(3) .
S8 C8 S6 115.0(2) .
C10 C9 S7 112.5(3) .
C9 C10 S8 114.6(3) .
C13 S11 C11 100.1(2) .
C14 S12 C12 102.1(2) .
C15 S13 C13 95.9(2) .
C15 S14 C14 95.5(2) .
C16 S15 C17 95.7(2) .
C16 S16 C18 95.5(2) .
C17 S17 C19 100.3(2) .
C18 S18 C20 101.8(2) .
C12 C11 S11 112.3(3) .
C11 C12 S12 114.6(3) .
C14 C13 S11 128.2(3) .
C14 C13 S13 116.5(3) .
S11 C13 S13 115.3(2) .
C13 C14 S14 116.6(3) .
C13 C14 S12 128.2(3) .
S14 C14 S12 115.2(2) .
C16 C15 S13 121.5(4) .
C16 C15 S14 123.2(4) .
S13 C15 S14 115.3(3) .
C15 C16 S15 121.7(3) .
C15 C16 S16 123.2(4) .
S15 C16 S16 115.0(2) .
C18 C17 S15 117.4(3) .
C18 C17 S17 128.3(3) .
S15 C17 S17 114.4(2) .
C17 C18 S18 129.3(3) .
C17 C18 S16 116.3(3) .
S18 C18 S16 114.4(2) .
C20 C19 S17 113.8(3) .
C19 C20 S18 114.2(3) .
C23 S21 C21 99.3(2) .
C24 S22 C22 102.4(2) .
C25 S23 C23 95.6(2) .
C25 S24 C24 95.3(2) .
C26 S25 C27 95.6(2) .
C26 S26 C28 95.5(2) .
C27 S27 C29 101.4(2) .
C28 S28 C30 101.2(2) .
C22 C21 S21 113.8(3) .
C21 C22 S22 113.7(3) .
C24 C23 S21 128.6(3) .
C24 C23 S23 116.4(3) .
S21 C23 S23 115.0(3) .
C23 C24 S22 128.9(3) .
C23 C24 S24 117.4(3) .
S22 C24 S24 113.7(2) .
C26 C25 S23 122.2(4) .
C26 C25 S24 122.7(3) .
S23 C25 S24 115.1(2) .
C25 C26 S25 122.1(4) .
C25 C26 S26 122.7(4) .
S25 C26 S26 115.2(2) .
C28 C27 S27 128.6(3) .
C28 C27 S25 117.0(3) .
S27 C27 S25 114.4(3) .
C27 C28 S28 128.7(3) .
C27 C28 S26 116.7(3) .
S28 C28 S26 114.5(3) .
C30 C29 S27 114.6(3) .
C29 C30 S28 114.1(3) .
C33 S31 C31 101.2(2) .
C34 S32 C32 101.2(2) .
C35 S33 C33 95.3(2) .
C35 S34 C34 95.5(2) .
C36 S35 C37 95.4(2) .
C36 S36 C38 95.1(2) .
C37 S37 C39 99.4(2) .
C38 S38 C40 102.8(2) .
C32 C31 S31 114.9(3) .
C31 C32 S32 113.9(3) .
C34 C33 S31 129.0(4) .
C34 C33 S33 117.0(3) .
S31 C33 S33 114.0(3) .
C33 C34 S32 128.7(3) .
C33 C34 S34 116.9(3) .
S32 C34 S34 114.4(2) .
C36 C35 S34 123.0(3) .
C36 C35 S33 121.7(3) .
S34 C35 S33 115.2(3) .
C35 C36 S35 122.4(3) .
C35 C36 S36 122.4(3) .
S35 C36 S36 115.1(2) .
C38 C37 S37 128.4(3) .
C38 C37 S35 116.8(3) .
S37 C37 S35 114.8(2) .
C37 C38 S38 129.0(3) .
C37 C38 S36 117.2(3) .
S38 C38 S36 113.7(2) .
C40 C39 S37 114.2(3) .
C39 C40 S38 113.5(3) .
C43 S41 C41 99.5(2) .
C44 S42 C42 102.2(2) .
C45 S43 C43 95.6(2) .
C45 S44 C44 95.3(2) .
C42 C41 S41 113.6(3) .
C41 C42 S42 114.0(3) .
C44 C43 S41 127.4(3) .
C44 C43 S43 116.8(3) .
S41 C43 S43 115.8(2) .
C43 C44 S42 129.8(3) .
C43 C44 S44 116.8(3) .
S42 C44 S44 113.4(2) .
C45 C45 S43 122.6(5) 2_575
C45 C45 S44 122.0(5) 2_575
S43 C45 S44 115.4(2) .
C53 S51 C51 99.2(2) .
C54 S52 C52 102.6(2) .
C55 S53 C53 95.2(2) .
C55 S54 C54 95.3(2) .
C52 C51 S51 113.3(3) .
C51 C52 S52 114.1(3) .
C54 C53 S51 127.8(3) .
C54 C53 S53 116.9(3) .
S51 C53 S53 115.4(3) .
C53 C54 S52 129.5(4) .
C53 C54 S54 116.9(3) .
S52 C54 S54 113.6(2) .
C55 C55 S54 122.5(5) 2_856
C55 C55 S53 121.7(5) 2_856
S54 C55 S53 115.7(2) .

loop_
_geom_bond_atom_site_label_1
_geom_bond_atom_site_label_2
_geom_bond_distance
_geom_bond_site_symmetry_2
S1 C3 1.749(5) .
S1 C1 1.811(5) .
S2 C4 1.746(4) .
S2 C2 1.815(5) .
S3 C5 1.736(5) .
S3 C3 1.749(5) .
S4 C5 1.737(5) .
S4 C4 1.754(4) .
S5 C6 1.730(5) .
S5 C7 1.740(4) .
S6 C6 1.738(5) .
S6 C8 1.750(4) .
S7 C7 1.741(4) .
S7 C9 1.803(5) .
S8 C8 1.750(4) .
S8 C10 1.817(5) .
C1 C2 1.521(6) .
C3 C4 1.348(6) .
C5 C6 1.371(6) .
C7 C8 1.362(6) .
C9 C10 1.507(6) .
S11 C13 1.739(4) .
S11 C11 1.806(5) .
S12 C14 1.750(4) .
S12 C12 1.811(5) .
S13 C15 1.726(5) .
S13 C13 1.744(4) .
S14 C15 1.736(5) .
S14 C14 1.746(4) .
S15 C16 1.733(5) .
S15 C17 1.744(4) .
S16 C16 1.741(4) .
S16 C18 1.759(4) .
S17 C17 1.749(5) .
S17 C19 1.807(5) .
S18 C18 1.742(4) .
S18 C20 1.820(5) .
C11 C12 1.511(6) .
C13 C14 1.364(6) .
C15 C16 1.372(6) .
C17 C18 1.350(6) .
C19 C20 1.519(6) .
S21 C23 1.737(4) .
S21 C21 1.808(5) .
S22 C24 1.750(4) .
S22 C22 1.813(5) .
S23 C25 1.741(4) .
S23 C23 1.757(5) .
S24 C25 1.742(5) .
S24 C24 1.753(4) .
S25 C26 1.739(5) .
S25 C27 1.752(5) .
S26 C26 1.741(5) .
S26 C28 1.757(4) .
S27 C27 1.749(5) .
S27 C29 1.815(5) .
S28 C28 1.744(4) .
S28 C30 1.813(5) .
C21 C22 1.521(6) .
C23 C24 1.351(6) .
C25 C26 1.362(6) .
C27 C28 1.353(6) .
C29 C30 1.509(7) .
S31 C33 1.746(4) .
S31 C31 1.802(5) .
S32 C34 1.743(4) .
S32 C32 1.814(5) .
S33 C35 1.742(5) .
S33 C33 1.764(5) .
S34 C35 1.741(5) .
S34 C34 1.762(4) .
S35 C36 1.741(5) .
S35 C37 1.753(4) .
S36 C36 1.743(4) .
S36 C38 1.753(4) .
S37 C37 1.744(5) .
S37 C39 1.810(5) .
S38 C38 1.749(4) .
S38 C40 1.815(5) .
C31 C32 1.518(6) .
C33 C34 1.346(6) .
C35 C36 1.363(6) .
C37 C38 1.346(6) .
C39 C40 1.520(6) .
S41 C43 1.738(4) .
S41 C41 1.806(5) .
S42 C44 1.746(5) .
S42 C42 1.812(5) .
S43 C45 1.733(4) .
S43 C43 1.757(4) .
S44 C45 1.741(5) .
S44 C44 1.761(4) .
C41 C42 1.517(6) .
C43 C44 1.351(6) .
C45 C45 1.371(9) 2_575
S51 C53 1.743(5) .
S51 C51 1.815(4) .
S52 C54 1.741(4) .
S52 C52 1.812(5) .
S53 C55 1.741(5) .
S53 C53 1.759(4) .
S54 C55 1.733(4) .
S54 C54 1.760(5) .
C51 C52 1.517(6) .
C53 C54 1.351(6) .
C55 C55 1.379(9) 2_856
